data_7200383
loop_
_publ_author_name
'Turner, David R.'
'Pek, Sze Nee'
'Batten, Stuart R.'

_publ_section_title
;
 Destabilisation of a dual-synthon hydrogen bonding motif by packing
 effects and competing hydrogen bond donors
;
_journal_issue 1
_journal_name_full CrystEngComm
_journal_page_first 87
_journal_paper_doi 10.1039/b814158d
_journal_volume 11
_journal_year 2009
_chemical_formula_moiety 'C28 H20 Cl2 Cu2 N10 O2, 2(C H4 O)'
_chemical_formula_sum 'C30 H28 Cl2 Cu2 N10 O4'
_chemical_formula_weight 790.60
_chemical_name_common '[Cu(2,2'-bipy)(cdm)Cl]2.2MeOH'
_chemical_name_systematic
;
[Cu(2,2'-bipy)(cdm)Cl]2.2MeOH
;
_space_group_IT_number 2
_symmetry_cell_setting triclinic
_symmetry_space_group_name_Hall '-P 1'
_symmetry_space_group_name_H-M 'P -1'
_atom_sites_solution_hydrogens geom
_atom_sites_solution_primary direct
_atom_sites_solution_secondary difmap
_audit_creation_method SHELXL-97
_cell_angle_alpha 83.191(3)
_cell_angle_beta 81.216(3)
_cell_angle_gamma 67.746(3)
_cell_formula_units_Z 1
_cell_length_a 8.3016(8)
_cell_length_b 8.8946(9)
_cell_length_c 11.7703(13)
_cell_measurement_reflns_used 5658
_cell_measurement_temperature 123(1)
_cell_measurement_theta_max 27.50
_cell_measurement_theta_min 2.48
_cell_volume 793.19(14)
_computing_cell_refinement 'Bruker SMART (Bruker)'
_computing_data_collection 'Bruker SMART (Bruker)'
_computing_data_reduction 'Bruker SAINT (Bruker)'
_computing_molecular_graphics 'X-Seed (Barbour, 1999)'
_computing_publication_material 'CIFTAB (Sheldrick, 1997)'
_computing_structure_refinement 'SHELXL-97 (Sheldrick, 1997)'
_computing_structure_solution 'SHELXS-97 (Sheldrick, 1990)'
_diffrn_ambient_temperature 123(1)
_diffrn_measured_fraction_theta_full 0.991
_diffrn_measured_fraction_theta_max 0.991
_diffrn_measurement_device_type 'Bruker X8 Apex II CCD'
_diffrn_measurement_method 'phi and omega scans'
_diffrn_radiation_monochromator graphite
_diffrn_radiation_source 'fine-focus sealed tube'
_diffrn_radiation_type MoK\a
_diffrn_radiation_wavelength 0.71073
_diffrn_reflns_av_R_equivalents 0.0343
_diffrn_reflns_av_sigmaI/netI 0.0659
_diffrn_reflns_limit_h_max 10
_diffrn_reflns_limit_h_min -10
_diffrn_reflns_limit_k_max 11
_diffrn_reflns_limit_k_min -10
_diffrn_reflns_limit_l_max 15
_diffrn_reflns_limit_l_min -15
_diffrn_reflns_number 5658
_diffrn_reflns_theta_full 27.50
_diffrn_reflns_theta_max 27.50
_diffrn_reflns_theta_min 2.48
_diffrn_standards_number 0
_exptl_absorpt_coefficient_mu 1.564
_exptl_absorpt_correction_T_max 0.9259
_exptl_absorpt_correction_T_min 0.7348
_exptl_absorpt_correction_type multi-scan
_exptl_absorpt_process_details SADABS
_exptl_crystal_colour green
_exptl_crystal_density_diffrn 1.655
_exptl_crystal_density_method 'not measured'
_exptl_crystal_description plate
_exptl_crystal_F_000 402
_exptl_crystal_size_max 0.21
_exptl_crystal_size_mid 0.12
_exptl_crystal_size_min 0.05
_refine_diff_density_max 0.664
_refine_diff_density_min -0.954
_refine_diff_density_rms 0.105
_refine_ls_extinction_method none
_refine_ls_goodness_of_fit_ref 1.076
_refine_ls_hydrogen_treatment mixed
_refine_ls_matrix_type full
_refine_ls_number_parameters 230
_refine_ls_number_reflns 3610
_refine_ls_number_restraints 0
_refine_ls_restrained_S_all 1.076
_refine_ls_R_factor_all 0.0593
_refine_ls_R_factor_gt 0.0438
_refine_ls_shift/su_max 0.000
_refine_ls_shift/su_mean 0.000
_refine_ls_structure_factor_coef Fsqd
_refine_ls_weighting_details 'calc w=1/[\s^2^(Fo^2^)+(0.2000P)^2^+0.0000P] where P=(Fo^2^+2Fc^2^)/3'
_refine_ls_weighting_scheme calc
_refine_ls_wR_factor_gt 0.0895
_refine_ls_wR_factor_ref 0.1007
_reflns_number_gt 2882
_reflns_number_total 3610
_reflns_threshold_expression >2sigma(I)
_cod_data_source_file b814158d.txt
_cod_data_source_block 1
_cod_depositor_comments
;
The following automatic conversions were performed:
'_exptl_absorpt_correction_type' value 'Multi-scan' changed to
'multi-scan' according to
'/home/saulius/struct/CIF-dictionaries/cif_core.dic' dictionary named
'cif_core.dic' version 2.4.1 from 2010-06-29.

Automatic conversion script
Id: cif_fix_enum 1527 2010-12-29 10:47:43Z saulius 
;
_cod_original_sg_symbol_H-M P-1
_cod_database_code 7200383

loop_
_symmetry_equiv_pos_as_xyz
'x, y, z'
'-x, -y, -z'

loop_
_atom_site_label
_atom_site_type_symbol
_atom_site_fract_x
_atom_site_fract_y
_atom_site_fract_z
_atom_site_U_iso_or_equiv
_atom_site_adp_type
_atom_site_occupancy
_atom_site_symmetry_multiplicity
_atom_site_calc_flag
_atom_site_refinement_flags
_atom_site_disorder_assembly
_atom_site_disorder_group
Cu1 Cu 0.21607(4) 0.99350(4) -0.00694(3) 0.01436(12) Uani 1 1 d . . .
Cl1 Cl 0.02824(9) 0.80725(8) 0.06880(7) 0.01595(17) Uani 1 1 d . . .
O1 O 0.4090(3) 0.9962(2) 0.3684(2) 0.0197(5) Uani 1 1 d . . .
N1 N 0.2911(4) 1.1877(3) 0.4986(3) 0.0211(6) Uani 1 1 d . . .
C1 C 0.1600(4) 1.2226(4) 0.3244(3) 0.0166(7) Uani 1 1 d . . .
H1N H 0.224(4) 1.279(4) 0.525(3) 0.024(10) Uiso 1 1 d . . .
H1O H 0.385(5) 0.785(5) 0.382(4) 0.043(13) Uiso 1 1 d . . .
O2 O 0.3592(3) 0.6995(3) 0.3935(2) 0.0292(6) Uani 1 1 d . . .
N2 N 0.1818(3) 1.1030(3) 0.1349(3) 0.0184(6) Uani 1 1 d . . .
C2 C 0.1695(4) 1.1589(4) 0.2200(3) 0.0170(7) Uani 1 1 d . . .
H2N H 0.373(5) 1.136(5) 0.542(4) 0.040(12) Uiso 1 1 d . . .
N3 N -0.0761(4) 1.4982(3) 0.3757(3) 0.0275(7) Uani 1 1 d . . .
C3 C 0.0281(4) 1.3750(4) 0.3509(3) 0.0187(7) Uani 1 1 d . . .
N4 N 0.4458(3) 0.8224(3) 0.0328(2) 0.0147(5) Uani 1 1 d . . .
C4 C 0.2939(4) 1.1294(4) 0.3989(3) 0.0173(7) Uani 1 1 d . . .
N5 N 0.2955(3) 0.8843(3) -0.1554(2) 0.0161(6) Uani 1 1 d . . .
C5 C 0.5189(4) 0.8075(4) 0.1295(3) 0.0172(7) Uani 1 1 d . . .
H5 H 0.4640 0.8868 0.1847 0.021 Uiso 1 1 calc R . .
C6 C 0.6731(4) 0.6788(4) 0.1510(3) 0.0205(7) Uani 1 1 d . . .
H6 H 0.7229 0.6698 0.2202 0.025 Uiso 1 1 calc R . .
C7 C 0.7524(4) 0.5645(4) 0.0704(3) 0.0209(7) Uani 1 1 d . . .
H7 H 0.8575 0.4754 0.0837 0.025 Uiso 1 1 calc R . .
C8 C 0.6789(4) 0.5802(4) -0.0292(3) 0.0189(7) Uani 1 1 d . . .
H8 H 0.7325 0.5023 -0.0855 0.023 Uiso 1 1 calc R . .
C9 C 0.5243(4) 0.7119(4) -0.0466(3) 0.0161(7) Uani 1 1 d . . .
C10 C 0.4374(4) 0.7430(4) -0.1513(3) 0.0164(7) Uani 1 1 d . . .
C11 C 0.4900(4) 0.6399(4) -0.2403(3) 0.0203(7) Uani 1 1 d . . .
H11 H 0.5871 0.5399 -0.2352 0.024 Uiso 1 1 calc R . .
C12 C 0.4019(4) 0.6820(4) -0.3359(3) 0.0229(7) Uani 1 1 d . . .
H12 H 0.4362 0.6115 -0.3971 0.028 Uiso 1 1 calc R . .
C13 C 0.2616(4) 0.8297(4) -0.3415(3) 0.0219(7) Uani 1 1 d . . .
H13 H 0.2007 0.8637 -0.4077 0.026 Uiso 1 1 calc R . .
C14 C 0.2128(4) 0.9256(4) -0.2496(3) 0.0189(7) Uani 1 1 d . . .
H14 H 0.1159 1.0258 -0.2533 0.023 Uiso 1 1 calc R . .
C15 C 0.1864(5) 0.7434(5) 0.3669(4) 0.0341(9) Uani 1 1 d . . .
H15A H 0.1479 0.6513 0.3881 0.051 Uiso 1 1 calc R . .
H15B H 0.1830 0.7725 0.2841 0.051 Uiso 1 1 calc R . .
H15C H 0.1082 0.8368 0.4101 0.051 Uiso 1 1 calc R . .

loop_
_atom_site_aniso_label
_atom_site_aniso_U_11
_atom_site_aniso_U_22
_atom_site_aniso_U_33
_atom_site_aniso_U_23
_atom_site_aniso_U_13
_atom_site_aniso_U_12
Cu1 0.01125(18) 0.01189(19) 0.0196(2) -0.00392(15) -0.00382(15) -0.00226(13)
Cl1 0.0135(3) 0.0121(3) 0.0219(4) -0.0025(3) -0.0044(3) -0.0031(3)
O1 0.0160(10) 0.0144(11) 0.0278(14) -0.0065(10) -0.0067(10) -0.0017(8)
N1 0.0195(14) 0.0162(14) 0.0249(17) -0.0069(13) -0.0067(13) -0.0003(11)
C1 0.0154(14) 0.0160(15) 0.0205(18) -0.0035(13) -0.0064(13) -0.0057(11)
O2 0.0304(13) 0.0219(13) 0.0356(17) -0.0009(12) -0.0097(12) -0.0083(11)
N2 0.0194(13) 0.0143(13) 0.0222(16) -0.0036(12) -0.0102(12) -0.0032(10)
C2 0.0101(13) 0.0122(14) 0.029(2) 0.0008(14) -0.0061(13) -0.0036(11)
N3 0.0268(15) 0.0209(15) 0.0317(19) -0.0088(13) -0.0123(14) -0.0001(12)
C3 0.0179(14) 0.0195(16) 0.0211(18) -0.0007(14) -0.0092(13) -0.0072(12)
N4 0.0145(12) 0.0121(12) 0.0196(15) -0.0049(11) -0.0020(11) -0.0061(9)
C4 0.0150(14) 0.0160(15) 0.0239(19) 0.0000(13) -0.0043(13) -0.0087(11)
N5 0.0147(12) 0.0141(12) 0.0211(15) -0.0035(11) -0.0036(11) -0.0059(10)
C5 0.0143(13) 0.0169(15) 0.0211(18) -0.0027(13) -0.0038(13) -0.0055(11)
C6 0.0188(15) 0.0218(16) 0.0237(19) 0.0005(14) -0.0079(14) -0.0092(12)
C7 0.0142(14) 0.0145(15) 0.032(2) -0.0008(14) -0.0030(14) -0.0035(12)
C8 0.0164(14) 0.0128(15) 0.0259(19) -0.0045(13) -0.0007(14) -0.0034(11)
C9 0.0146(13) 0.0126(14) 0.0234(18) -0.0013(13) 0.0005(13) -0.0084(11)
C10 0.0167(14) 0.0119(14) 0.0227(18) -0.0038(13) 0.0007(13) -0.0080(11)
C11 0.0194(15) 0.0162(15) 0.0256(19) -0.0059(14) 0.0011(14) -0.0070(12)
C12 0.0263(16) 0.0177(16) 0.028(2) -0.0078(15) 0.0009(15) -0.0113(13)
C13 0.0219(15) 0.0278(18) 0.0198(19) -0.0031(15) -0.0041(14) -0.0126(13)
C14 0.0179(14) 0.0188(16) 0.0201(18) -0.0033(14) -0.0023(13) -0.0063(12)
C15 0.0303(19) 0.044(2) 0.034(2) -0.0031(19) -0.0084(17) -0.0188(17)

loop_
_atom_type_symbol
_atom_type_description
_atom_type_scat_dispersion_real
_atom_type_scat_dispersion_imag
_atom_type_scat_source
C C 0.0033 0.0016 'International Tables Vol C Tables 4.2.6.8 and 6.1.1.4'
H H 0.0000 0.0000 'International Tables Vol C Tables 4.2.6.8 and 6.1.1.4'
N N 0.0061 0.0033 'International Tables Vol C Tables 4.2.6.8 and 6.1.1.4'
O O 0.0106 0.0060 'International Tables Vol C Tables 4.2.6.8 and 6.1.1.4'
Cu Cu 0.3201 1.2651 'International Tables Vol C Tables 4.2.6.8 and 6.1.1.4'
Cl Cl 0.1484 0.1585 'International Tables Vol C Tables 4.2.6.8 and 6.1.1.4'

loop_
_geom_angle_atom_site_label_1
_geom_angle_atom_site_label_2
_geom_angle_atom_site_label_3
_geom_angle
_geom_angle_site_symmetry_1
_geom_angle_site_symmetry_3
_geom_angle_publ_flag
N2 Cu1 N5 169.27(10) . . ?
N2 Cu1 N4 92.25(11) . . ?
N5 Cu1 N4 80.94(11) . . ?
N2 Cu1 Cl1 90.91(7) . 2_575 ?
N5 Cu1 Cl1 95.21(7) . 2_575 ?
N4 Cu1 Cl1 174.19(8) . 2_575 ?
N2 Cu1 Cl1 98.10(8) . . ?
N5 Cu1 Cl1 90.76(7) . . ?
N4 Cu1 Cl1 94.66(7) . . ?
Cl1 Cu1 Cl1 89.71(3) 2_575 . ?
Cu1 Cl1 Cu1 90.29(3) 2_575 . ?
C4 N1 H1N 129(3) . . ?
C4 N1 H2N 120(3) . . ?
H1N N1 H2N 111(4) . . ?
C2 C1 C3 119.5(3) . . ?
C2 C1 C4 117.0(3) . . ?
C3 C1 C4 123.4(3) . . ?
C15 O2 H1O 107(3) . . ?
C2 N2 Cu1 176.0(2) . . ?
N2 C2 C1 178.0(3) . . ?
N3 C3 C1 177.6(4) . . ?
C5 N4 C9 119.5(3) . . ?
C5 N4 Cu1 126.5(2) . . ?
C9 N4 Cu1 113.9(2) . . ?
O1 C4 N1 121.4(3) . . ?
O1 C4 C1 119.7(3) . . ?
N1 C4 C1 118.8(3) . . ?
C14 N5 C10 118.6(3) . . ?
C14 N5 Cu1 126.7(2) . . ?
C10 N5 Cu1 114.1(2) . . ?
N4 C5 C6 121.6(3) . . ?
N4 C5 H5 119.2 . . ?
C6 C5 H5 119.2 . . ?
C7 C6 C5 118.9(3) . . ?
C7 C6 H6 120.5 . . ?
C5 C6 H6 120.5 . . ?
C8 C7 C6 119.6(3) . . ?
C8 C7 H7 120.2 . . ?
C6 C7 H7 120.2 . . ?
C7 C8 C9 119.1(3) . . ?
C7 C8 H8 120.4 . . ?
C9 C8 H8 120.4 . . ?
N4 C9 C8 121.2(3) . . ?
N4 C9 C10 115.2(3) . . ?
C8 C9 C10 123.7(3) . . ?
N5 C10 C11 120.9(3) . . ?
N5 C10 C9 114.6(3) . . ?
C11 C10 C9 124.5(3) . . ?
C12 C11 C10 120.0(3) . . ?
C12 C11 H11 120.0 . . ?
C10 C11 H11 120.0 . . ?
C11 C12 C13 118.8(3) . . ?
C11 C12 H12 120.6 . . ?
C13 C12 H12 120.6 . . ?
C14 C13 C12 118.7(3) . . ?
C14 C13 H13 120.6 . . ?
C12 C13 H13 120.6 . . ?
N5 C14 C13 122.9(3) . . ?
N5 C14 H14 118.5 . . ?
C13 C14 H14 118.5 . . ?
O2 C15 H15A 109.5 . . ?
O2 C15 H15B 109.5 . . ?
H15A C15 H15B 109.5 . . ?
O2 C15 H15C 109.5 . . ?
H15A C15 H15C 109.5 . . ?
H15B C15 H15C 109.5 . . ?

loop_
_geom_bond_atom_site_label_1
_geom_bond_atom_site_label_2
_geom_bond_distance
_geom_bond_site_symmetry_2
_geom_bond_publ_flag
Cu1 N2 1.962(3) . ?
Cu1 N5 1.999(3) . ?
Cu1 N4 2.019(2) . ?
Cu1 Cl1 2.2819(8) 2_575 ?
Cu1 Cl1 2.6743(8) . ?
Cl1 Cu1 2.2819(8) 2_575 ?
O1 C4 1.259(4) . ?
N1 C4 1.331(4) . ?
N1 H1N 0.86(4) . ?
N1 H2N 0.87(4) . ?
C1 C2 1.392(5) . ?
C1 C3 1.417(4) . ?
C1 C4 1.455(4) . ?
O2 C15 1.411(4) . ?
O2 H1O 0.86(4) . ?
N2 C2 1.145(4) . ?
N3 C3 1.147(4) . ?
N4 C5 1.340(4) . ?
N4 C9 1.347(4) . ?
N5 C14 1.335(4) . ?
N5 C10 1.360(4) . ?
C5 C6 1.391(4) . ?
C5 H5 0.9500 . ?
C6 C7 1.377(5) . ?
C6 H6 0.9500 . ?
C7 C8 1.372(5) . ?
C7 H7 0.9500 . ?
C8 C9 1.395(4) . ?
C8 H8 0.9500 . ?
C9 C10 1.468(5) . ?
C10 C11 1.383(5) . ?
C11 C12 1.373(5) . ?
C11 H11 0.9500 . ?
C12 C13 1.389(4) . ?
C12 H12 0.9500 . ?
C13 C14 1.372(5) . ?
C13 H13 0.9500 . ?
C14 H14 0.9500 . ?
C15 H15A 0.9800 . ?
C15 H15B 0.9800 . ?
C15 H15C 0.9800 . ?

loop_
_geom_hbond_atom_site_label_D
_geom_hbond_atom_site_label_H
_geom_hbond_atom_site_label_A
_geom_hbond_distance_DH
_geom_hbond_distance_HA
_geom_hbond_distance_DA
_geom_hbond_angle_DHA
_geom_hbond_site_symmetry_A
N1 H1N N3 0.86(4) 2.25(4) 3.094(4) 169(3) 2_586
O2 H1O O1 0.86(4) 1.95(4) 2.799(3) 172(4) .
C5 H5 O1 0.95 2.39 3.276(4) 156.0 .
N1 H2N O1 0.87(4) 2.11(4) 2.970(4) 174(4) 2_676
